data_1565223
loop_
_publ_author_name
'Park, Joo-Hyun'
'Chung, Taek-Mo'
'Park, Bo Keun'
'Kim, Chang Gyoun'

_publ_section_title
;
 Indium complexes with aminothiolate ligands as single precursors for
 indium chalcogenides
;
_journal_name_full 'Inorganica Chimica Acta'
_journal_page_first 119504
_journal_paper_doi 10.1016/j.ica.2020.119504
_journal_volume 505
_journal_year 2020
_chemical_formula_sum 'C12 H28 Cl In N2 S2'
_chemical_formula_weight 414.75
_space_group_IT_number 19
_space_group_name_Hall 'P 2ac 2ab'
_space_group_name_H-M_alt 'P 21 21 21'
_symmetry_cell_setting orthorhombic
_symmetry_space_group_name_H-M 'P 21 21 21'
_atom_sites_solution_hydrogens geom
_atom_sites_solution_primary direct
_atom_sites_solution_secondary difmap
_cell_angle_alpha 90.00
_cell_angle_beta 90.00
_cell_angle_gamma 90.00
_cell_formula_units_Z 4
_cell_length_a 10.5590(2)
_cell_length_b 11.0940(2)
_cell_length_c 15.2071(2)
_cell_measurement_reflns_used 8008
_cell_measurement_temperature 100(1)
_cell_measurement_theta_max 28.34
_cell_measurement_theta_min 2.66
_cell_volume 1781.38(5)
_computing_cell_refinement 'Bruker SAINT'
_computing_data_collection 'Bruker APEX2'
_computing_data_reduction 'Bruker SAINT'
_computing_molecular_graphics 'Bruker SHELXTL'
_computing_publication_material 'Bruker SHELXTL'
_computing_structure_refinement 'SHELXL-97 (Sheldrick, 2008)'
_computing_structure_solution 'SHELXS-97 (Sheldrick, 2008)'
_diffrn_ambient_temperature 100(1)
_diffrn_measured_fraction_theta_full 0.972
_diffrn_measured_fraction_theta_max 0.972
_diffrn_measurement_device_type 'Bruker APEX-II CCD'
_diffrn_measurement_method '\f and \w scans'
_diffrn_radiation_monochromator graphite
_diffrn_radiation_source 'fine-focus sealed tube'
_diffrn_radiation_type MoK\a
_diffrn_radiation_wavelength 0.71073
_diffrn_reflns_av_R_equivalents 0.0144
_diffrn_reflns_av_sigmaI/netI 0.0182
_diffrn_reflns_limit_h_max 13
_diffrn_reflns_limit_h_min -12
_diffrn_reflns_limit_k_max 13
_diffrn_reflns_limit_k_min -13
_diffrn_reflns_limit_l_max 17
_diffrn_reflns_limit_l_min -18
_diffrn_reflns_number 8003
_diffrn_reflns_theta_full 26.02
_diffrn_reflns_theta_max 26.02
_diffrn_reflns_theta_min 2.27
_exptl_absorpt_coefficient_mu 1.699
_exptl_absorpt_correction_T_max 0.8093
_exptl_absorpt_correction_T_min 0.6386
_exptl_absorpt_correction_type multi-scan
_exptl_absorpt_process_details 'Bruker SADABS'
_exptl_crystal_colour silver
_exptl_crystal_density_diffrn 1.546
_exptl_crystal_density_method 'not measured'
_exptl_crystal_description block
_exptl_crystal_F_000 848
_exptl_crystal_size_max 0.29
_exptl_crystal_size_mid 0.25
_exptl_crystal_size_min 0.13
_refine_diff_density_max 0.284
_refine_diff_density_min -0.232
_refine_diff_density_rms 0.046
_refine_ls_abs_structure_details 'Flack H D (1983), Acta Cryst. A39, 876-881'
_refine_ls_abs_structure_Flack 0.178(12)
_refine_ls_extinction_method none
_refine_ls_goodness_of_fit_ref 1.084
_refine_ls_hydrogen_treatment refxyz
_refine_ls_matrix_type full
_refine_ls_number_parameters 164
_refine_ls_number_reflns 3354
_refine_ls_number_restraints 0
_refine_ls_restrained_S_all 1.084
_refine_ls_R_factor_all 0.0127
_refine_ls_R_factor_gt 0.0126
_refine_ls_shift/su_max 0.002
_refine_ls_shift/su_mean 0.000
_refine_ls_structure_factor_coef Fsqd
_refine_ls_weighting_details 'calc w=1/[\s^2^(Fo^2^)+(0.0144P)^2^+0.2457P] where P=(Fo^2^+2Fc^2^)/3'
_refine_ls_weighting_scheme calc
_refine_ls_wR_factor_gt 0.0312
_refine_ls_wR_factor_ref 0.0312
_reflns_number_gt 3330
_reflns_number_total 3354
_reflns_threshold_expression >2sigma(I)
_cod_data_source_file ICA-2020-505-119504.cif
_cod_data_source_block 1
_cod_depositor_comments
;
The following automatic conversions were performed:

data item '_symmetry_cell_setting' value 'Orthorhombic' was changed
to 'orthorhombic' in accordance with the built-in table derived from
the CIF Core dictionary named 'cif_core.dic' version 2.4.5 last
updated on 2014-11-21.

data item '_exptl_crystal_density_meas' value 'none' was changed to
'?' -- the value is perceived as not measured.

Automatic conversion script
Id: cif_fix_values 8738 2021-04-28 16:35:53Z antanas 
;
_cod_original_sg_symbol_H-M P2(1)2(1)2(1)
_cod_database_code 1565223

loop_
_symmetry_equiv_pos_as_xyz
'x, y, z'
'x+1/2, -y+1/2, -z'
'-x, y+1/2, -z+1/2'
'-x+1/2, -y, z+1/2'

loop_
_atom_site_label
_atom_site_type_symbol
_atom_site_fract_x
_atom_site_fract_y
_atom_site_fract_z
_atom_site_U_iso_or_equiv
_atom_site_adp_type
_atom_site_occupancy
_atom_site_symmetry_multiplicity
_atom_site_calc_flag
_atom_site_refinement_flags
_atom_site_disorder_assembly
_atom_site_disorder_group
In In 0.173674(11) 0.283446(11) 0.767747(7) 0.01130(4) Uani 1 1 d . . .
Cl Cl 0.25372(5) 0.48080(4) 0.80672(3) 0.01969(10) Uani 1 1 d . . .
S1 S 0.10922(4) 0.27106(4) 0.61483(3) 0.01584(9) Uani 1 1 d . . .
S2 S 0.18002(5) 0.14015(4) 0.88879(3) 0.01826(10) Uani 1 1 d . . .
N1 N 0.37466(13) 0.20820(14) 0.70890(9) 0.0131(3) Uani 1 1 d . . .
N2 N -0.03979(15) 0.31887(13) 0.81954(9) 0.0137(3) Uani 1 1 d . . .
C1 C 0.26819(17) 0.27300(19) 0.56379(11) 0.0171(4) Uani 1 1 d . . .
C2 C 0.35634(17) 0.18661(16) 0.61297(12) 0.0157(4) Uani 1 1 d . . .
H2A H 0.3232 0.1038 0.6054 0.019 Uiso 1 1 calc R . .
H2B H 0.4405 0.1896 0.5843 0.019 Uiso 1 1 calc R . .
C3 C 0.25308(19) 0.2217(2) 0.47117(12) 0.0294(5) Uani 1 1 d . . .
H3A H 0.3355 0.2213 0.4415 0.044 Uiso 1 1 calc R . .
H3B H 0.1936 0.2717 0.4378 0.044 Uiso 1 1 calc R . .
H3C H 0.2205 0.1391 0.4748 0.044 Uiso 1 1 calc R . .
C4 C 0.3171(2) 0.40271(17) 0.55787(13) 0.0257(4) Uani 1 1 d . . .
H4A H 0.4013 0.4030 0.5307 0.038 Uiso 1 1 calc R . .
H4B H 0.3225 0.4373 0.6171 0.038 Uiso 1 1 calc R . .
H4C H 0.2589 0.4509 0.5220 0.038 Uiso 1 1 calc R . .
C5 C 0.48210(16) 0.29069(18) 0.72514(13) 0.0208(4) Uani 1 1 d . . .
H5A H 0.5596 0.2561 0.7002 0.031 Uiso 1 1 calc R . .
H5B H 0.4930 0.3019 0.7886 0.031 Uiso 1 1 calc R . .
H5C H 0.4650 0.3687 0.6974 0.031 Uiso 1 1 calc R . .
C6 C 0.40639(19) 0.09168(16) 0.75061(12) 0.0215(4) Uani 1 1 d . . .
H6A H 0.4868 0.0619 0.7269 0.032 Uiso 1 1 calc R . .
H6B H 0.3392 0.0331 0.7383 0.032 Uiso 1 1 calc R . .
H6C H 0.4142 0.1028 0.8143 0.032 Uiso 1 1 calc R . .
C7 C 0.04317(17) 0.19715(17) 0.95192(12) 0.0163(4) Uani 1 1 d . . .
C8 C -0.06613(16) 0.22790(18) 0.88895(11) 0.0167(4) Uani 1 1 d . . .
H8A H -0.0935 0.1525 0.8598 0.020 Uiso 1 1 calc R . .
H8B H -0.1384 0.2571 0.9246 0.020 Uiso 1 1 calc R . .
C9 C 0.08245(18) 0.30244(18) 1.01021(12) 0.0214(4) Uani 1 1 d . . .
H9A H 0.0087 0.3316 1.0431 0.032 Uiso 1 1 calc R . .
H9B H 0.1159 0.3677 0.9735 0.032 Uiso 1 1 calc R . .
H9C H 0.1480 0.2758 1.0515 0.032 Uiso 1 1 calc R . .
C10 C -0.0037(2) 0.09345(19) 1.00955(13) 0.0244(5) Uani 1 1 d . . .
H10A H -0.0764 0.1205 1.0444 0.037 Uiso 1 1 calc R . .
H10B H 0.0645 0.0677 1.0491 0.037 Uiso 1 1 calc R . .
H10C H -0.0291 0.0257 0.9722 0.037 Uiso 1 1 calc R . .
C11 C -0.05941(18) 0.44392(16) 0.85124(13) 0.0194(4) Uani 1 1 d . . .
H11A H -0.1470 0.4534 0.8713 0.029 Uiso 1 1 calc R . .
H11B H -0.0427 0.5007 0.8032 0.029 Uiso 1 1 calc R . .
H11C H -0.0014 0.4604 0.9001 0.029 Uiso 1 1 calc R . .
C12 C -0.13138(17) 0.29882(19) 0.74682(12) 0.0203(4) Uani 1 1 d . . .
H12A H -0.2176 0.3134 0.7682 0.030 Uiso 1 1 calc R . .
H12B H -0.1244 0.2155 0.7259 0.030 Uiso 1 1 calc R . .
H12C H -0.1126 0.3543 0.6984 0.030 Uiso 1 1 calc R . .

loop_
_atom_site_aniso_label
_atom_site_aniso_U_11
_atom_site_aniso_U_22
_atom_site_aniso_U_33
_atom_site_aniso_U_23
_atom_site_aniso_U_13
_atom_site_aniso_U_12
In 0.01152(6) 0.01140(6) 0.01099(6) 0.00003(5) 0.00042(5) 0.00050(5)
Cl 0.0186(2) 0.0151(2) 0.0254(2) -0.00463(18) 0.0007(2) -0.00227(19)
S1 0.0126(2) 0.0230(2) 0.0120(2) 0.00120(18) 0.00001(16) 0.0004(2)
S2 0.0188(2) 0.0197(2) 0.0162(2) 0.00582(17) 0.0046(2) 0.0062(2)
N1 0.0136(7) 0.0140(7) 0.0118(8) -0.0007(6) 0.0001(5) 0.0009(6)
N2 0.0140(8) 0.0149(8) 0.0123(8) -0.0012(5) -0.0010(6) 0.0013(6)
C1 0.0140(8) 0.0245(10) 0.0126(9) 0.0019(8) 0.0030(7) -0.0022(9)
C2 0.0147(10) 0.0178(10) 0.0144(10) -0.0037(7) 0.0021(7) -0.0002(7)
C3 0.0222(10) 0.0528(14) 0.0130(10) -0.0013(10) 0.0016(8) 0.0024(12)
C4 0.0199(10) 0.0282(11) 0.0289(11) 0.0141(8) 0.0028(9) -0.0010(10)
C5 0.0146(9) 0.0284(10) 0.0193(10) -0.0053(10) -0.0002(7) -0.0005(9)
C6 0.0240(10) 0.0203(10) 0.0204(11) 0.0040(7) 0.0027(8) 0.0084(8)
C7 0.0148(9) 0.0185(10) 0.0156(9) 0.0023(7) 0.0031(7) 0.0017(8)
C8 0.0142(9) 0.0204(9) 0.0155(9) -0.0007(8) 0.0022(7) -0.0019(8)
C9 0.0200(10) 0.0269(11) 0.0172(10) -0.0007(8) -0.0016(8) 0.0027(9)
C10 0.0258(11) 0.0265(11) 0.0209(10) 0.0078(8) 0.0049(8) -0.0003(9)
C11 0.0174(10) 0.0173(10) 0.0237(10) -0.0009(8) 0.0019(8) 0.0059(8)
C12 0.0132(8) 0.0287(11) 0.0188(10) -0.0005(8) -0.0036(7) 0.0010(8)

loop_
_atom_type_symbol
_atom_type_description
_atom_type_scat_dispersion_real
_atom_type_scat_dispersion_imag
_atom_type_scat_source
C C 0.0033 0.0016 'International Tables Vol C Tables 4.2.6.8 and 6.1.1.4'
H H 0.0000 0.0000 'International Tables Vol C Tables 4.2.6.8 and 6.1.1.4'
N N 0.0061 0.0033 'International Tables Vol C Tables 4.2.6.8 and 6.1.1.4'
S S 0.1246 0.1234 'International Tables Vol C Tables 4.2.6.8 and 6.1.1.4'
Cl Cl 0.1484 0.1585 'International Tables Vol C Tables 4.2.6.8 and 6.1.1.4'
In In -0.7276 1.3100 'International Tables Vol C Tables 4.2.6.8 and 6.1.1.4'

loop_
_geom_angle_atom_site_label_1
_geom_angle_atom_site_label_2
_geom_angle_atom_site_label_3
_geom_angle
_geom_angle_site_symmetry_1
_geom_angle_site_symmetry_3
N2 In Cl 95.66(4) . .
N2 In S1 93.43(4) . .
Cl In S1 112.564(17) . .
N2 In S2 83.43(4) . .
Cl In S2 113.338(17) . .
S1 In S2 134.079(17) . .
N2 In N1 168.87(5) . .
Cl In N1 95.46(4) . .
S1 In N1 82.74(3) . .
S2 In N1 91.71(4) . .
C1 S1 In 98.45(6) . .
C7 S2 In 98.51(6) . .
C5 N1 C6 107.20(14) . .
C5 N1 C2 111.25(14) . .
C6 N1 C2 107.98(14) . .
C5 N1 In 113.13(11) . .
C6 N1 In 109.73(11) . .
C2 N1 In 107.44(10) . .
C11 N2 C12 106.92(15) . .
C11 N2 C8 112.21(14) . .
C12 N2 C8 107.76(14) . .
C11 N2 In 112.82(11) . .
C12 N2 In 109.86(10) . .
C8 N2 In 107.17(10) . .
C3 C1 C2 106.29(16) . .
C3 C1 C4 109.35(16) . .
C2 C1 C4 114.31(16) . .
C3 C1 S1 106.73(13) . .
C2 C1 S1 109.84(12) . .
C4 C1 S1 109.99(13) . .
N1 C2 C1 117.15(14) . .
N1 C2 H2A 108.0 . .
C1 C2 H2A 108.0 . .
N1 C2 H2B 108.0 . .
C1 C2 H2B 108.0 . .
H2A C2 H2B 107.3 . .
C1 C3 H3A 109.5 . .
C1 C3 H3B 109.5 . .
H3A C3 H3B 109.5 . .
C1 C3 H3C 109.5 . .
H3A C3 H3C 109.5 . .
H3B C3 H3C 109.5 . .
C1 C4 H4A 109.5 . .
C1 C4 H4B 109.5 . .
H4A C4 H4B 109.5 . .
C1 C4 H4C 109.5 . .
H4A C4 H4C 109.5 . .
H4B C4 H4C 109.5 . .
N1 C5 H5A 109.5 . .
N1 C5 H5B 109.5 . .
H5A C5 H5B 109.5 . .
N1 C5 H5C 109.5 . .
H5A C5 H5C 109.5 . .
H5B C5 H5C 109.5 . .
N1 C6 H6A 109.5 . .
N1 C6 H6B 109.5 . .
H6A C6 H6B 109.5 . .
N1 C6 H6C 109.5 . .
H6A C6 H6C 109.5 . .
H6B C6 H6C 109.5 . .
C9 C7 C10 109.36(16) . .
C9 C7 C8 113.35(15) . .
C10 C7 C8 106.33(15) . .
C9 C7 S2 110.61(13) . .
C10 C7 S2 107.07(13) . .
C8 C7 S2 109.85(12) . .
N2 C8 C7 116.88(15) . .
N2 C8 H8A 108.1 . .
C7 C8 H8A 108.1 . .
N2 C8 H8B 108.1 . .
C7 C8 H8B 108.1 . .
H8A C8 H8B 107.3 . .
C7 C9 H9A 109.5 . .
C7 C9 H9B 109.5 . .
H9A C9 H9B 109.5 . .
C7 C9 H9C 109.5 . .
H9A C9 H9C 109.5 . .
H9B C9 H9C 109.5 . .
C7 C10 H10A 109.5 . .
C7 C10 H10B 109.5 . .
H10A C10 H10B 109.5 . .
C7 C10 H10C 109.5 . .
H10A C10 H10C 109.5 . .
H10B C10 H10C 109.5 . .
N2 C11 H11A 109.5 . .
N2 C11 H11B 109.5 . .
H11A C11 H11B 109.5 . .
N2 C11 H11C 109.5 . .
H11A C11 H11C 109.5 . .
H11B C11 H11C 109.5 . .
N2 C12 H12A 109.5 . .
N2 C12 H12B 109.5 . .
H12A C12 H12B 109.5 . .
N2 C12 H12C 109.5 . .
H12A C12 H12C 109.5 . .
H12B C12 H12C 109.5 . .

loop_
_geom_bond_atom_site_label_1
_geom_bond_atom_site_label_2
_geom_bond_distance
_geom_bond_site_symmetry_2
In N2 2.4197(15) .
In Cl 2.4205(5) .
In S1 2.4269(4) .
In S2 2.4331(4) .
In N1 2.4498(14) .
S1 C1 1.8495(18) .
S2 C7 1.8465(19) .
N1 C5 1.478(2) .
N1 C6 1.478(2) .
N1 C2 1.491(2) .
N2 C11 1.483(2) .
N2 C12 1.486(2) .
N2 C8 1.487(2) .
C1 C3 1.528(3) .
C1 C2 1.531(3) .
C1 C4 1.532(3) .
C2 H2A 0.9900 .
C2 H2B 0.9900 .
C3 H3A 0.9800 .
C3 H3B 0.9800 .
C3 H3C 0.9800 .
C4 H4A 0.9800 .
C4 H4B 0.9800 .
C4 H4C 0.9800 .
C5 H5A 0.9800 .
C5 H5B 0.9800 .
C5 H5C 0.9800 .
C6 H6A 0.9800 .
C6 H6B 0.9800 .
C6 H6C 0.9800 .
C7 C9 1.524(3) .
C7 C10 1.528(3) .
C7 C8 1.538(2) .
C8 H8A 0.9900 .
C8 H8B 0.9900 .
C9 H9A 0.9800 .
C9 H9B 0.9800 .
C9 H9C 0.9800 .
C10 H10A 0.9800 .
C10 H10B 0.9800 .
C10 H10C 0.9800 .
C11 H11A 0.9800 .
C11 H11B 0.9800 .
C11 H11C 0.9800 .
C12 H12A 0.9800 .
C12 H12B 0.9800 .
C12 H12C 0.9800 .

loop_
_geom_torsion_atom_site_label_1
_geom_torsion_atom_site_label_2
_geom_torsion_atom_site_label_3
_geom_torsion_atom_site_label_4
_geom_torsion
_geom_torsion_site_symmetry_1
_geom_torsion_site_symmetry_2
_geom_torsion_site_symmetry_3
_geom_torsion_site_symmetry_4
N2 In S1 C1 169.66(7) . . . .
Cl In S1 C1 72.08(7) . . . .
S2 In S1 C1 -106.17(7) . . . .
N1 In S1 C1 -20.84(8) . . . .
N2 In S2 C7 -17.53(7) . . . .
Cl In S2 C7 75.82(6) . . . .
S1 In S2 C7 -105.94(6) . . . .
N1 In S2 C7 172.51(7) . . . .
N2 In N1 C5 -169.3(2) . . . .
Cl In N1 C5 8.17(11) . . . .
S1 In N1 C5 120.28(11) . . . .
S2 In N1 C5 -105.47(11) . . . .
N2 In N1 C6 -49.6(3) . . . .
Cl In N1 C6 127.82(11) . . . .
S1 In N1 C6 -120.07(11) . . . .
S2 In N1 C6 14.18(11) . . . .
N2 In N1 C2 67.5(3) . . . .
Cl In N1 C2 -115.02(10) . . . .
S1 In N1 C2 -2.91(10) . . . .
S2 In N1 C2 131.34(10) . . . .
Cl In N2 C11 3.93(12) . . . .
S1 In N2 C11 -109.16(11) . . . .
S2 In N2 C11 116.84(12) . . . .
N1 In N2 C11 -178.6(2) . . . .
Cl In N2 C12 123.12(11) . . . .
S1 In N2 C12 10.03(11) . . . .
S2 In N2 C12 -123.97(12) . . . .
N1 In N2 C12 -59.4(3) . . . .
Cl In N2 C8 -120.08(10) . . . .
S1 In N2 C8 126.83(10) . . . .
S2 In N2 C8 -7.16(10) . . . .
N1 In N2 C8 57.4(3) . . . .
In S1 C1 C3 160.26(13) . . . .
In S1 C1 C2 45.43(13) . . . .
In S1 C1 C4 -81.23(13) . . . .
C5 N1 C2 C1 -89.67(18) . . . .
C6 N1 C2 C1 152.96(16) . . . .
In N1 C2 C1 34.66(17) . . . .
C3 C1 C2 N1 -172.92(15) . . . .
C4 C1 C2 N1 66.4(2) . . . .
S1 C1 C2 N1 -57.81(19) . . . .
In S2 C7 C9 -83.46(12) . . . .
In S2 C7 C10 157.46(12) . . . .
In S2 C7 C8 42.41(13) . . . .
C11 N2 C8 C7 -85.76(19) . . . .
C12 N2 C8 C7 156.79(16) . . . .
In N2 C8 C7 38.62(17) . . . .
C9 C7 C8 N2 65.7(2) . . . .
C10 C7 C8 N2 -174.17(15) . . . .
S2 C7 C8 N2 -58.64(18) . . . .
